data_4321967
loop_
_publ_author_name
'Heather D. Hansen'
'Kalyani Maitra'
'John H. Nelson'

_publ_section_title
;
 Chloride Substitution Reactions of Cycloruthenated
 (R)C-(+)-N,N-Dimethyl(1-phenylethyl)amine with Pseudohalides: Ruthenium
 Atom Stereochemistry
;
_journal_name_full 'Inorganic Chemistry'
_journal_page_first 2150
_journal_page_last 2156
_journal_paper_doi 10.1021/ic981304d
_journal_volume 38
_journal_year 1999
_chemical_formula_sum 'C17 H23 N2 O3 Ru'
_chemical_formula_weight 404.44
_chemical_name_common 3a
_chemical_name_systematic
; 
 ? 
;
_space_group_IT_number 4
_symmetry_cell_setting monoclinic
_symmetry_space_group_name_Hall 'P 2yb'
_symmetry_space_group_name_H-M 'P 1 21 1'
_atom_sites_solution_hydrogens geom
_atom_sites_solution_primary direct
_atom_sites_solution_secondary difmap
_audit_creation_method SHELXL
_cell_angle_alpha 90.00
_cell_angle_beta 92.250(10)
_cell_angle_gamma 90.00
_cell_formula_units_Z 2
_cell_length_a 7.303
_cell_length_b 14.3370(10)
_cell_length_c 8.1670(10)
_cell_measurement_reflns_used 28
_cell_measurement_temperature 293(2)
_cell_measurement_theta_max 15.25
_cell_measurement_theta_min 2.78
_cell_volume 854.45(12)
_computing_cell_refinement 'Siemens XSCANS'
_computing_data_collection 'Siemens XSCANS'
_computing_data_reduction 'Siemens SHELXTL'
_computing_molecular_graphics 'Siemens SHELXTL'
_computing_publication_material 'Siemens SHELXTL'
_computing_structure_refinement 'SHELXL-93 (Sheldrick, 1993)'
_computing_structure_solution 'SHELXS-86 (Sheldrick, 1990)'
_diffrn_ambient_temperature 293(2)
_diffrn_measurement_device 'Siemens P4'
_diffrn_measurement_method '\w scans'
_diffrn_radiation_monochromator graphite
_diffrn_radiation_source 'fine-focus sealed tube'
_diffrn_radiation_type MoK\a
_diffrn_radiation_wavelength 0.71073
_diffrn_reflns_av_R_equivalents 0.0165
_diffrn_reflns_av_sigmaI/netI 0.0183
_diffrn_reflns_limit_h_max 8
_diffrn_reflns_limit_h_min -1
_diffrn_reflns_limit_k_max 17
_diffrn_reflns_limit_k_min -1
_diffrn_reflns_limit_l_max 9
_diffrn_reflns_limit_l_min -9
_diffrn_reflns_number 2433
_diffrn_reflns_theta_max 24.98
_diffrn_reflns_theta_min 2.50
_diffrn_standards_interval_count 97
_diffrn_standards_number 3
_exptl_absorpt_coefficient_mu 0.933
_exptl_absorpt_correction_T_max 0.9375
_exptl_absorpt_correction_T_min 0.8185
_exptl_absorpt_correction_type empirical
_exptl_crystal_colour orange
_exptl_crystal_density_diffrn 1.572
_exptl_crystal_description block
_exptl_crystal_F_000 414
_exptl_crystal_size_max .28
_exptl_crystal_size_mid .66
_exptl_crystal_size_min .36
_refine_diff_density_max 0.313
_refine_diff_density_min -0.242
_refine_diff_density_rms 0.048
_refine_ls_abs_structure_details 'Flack H D (1983), Acta Cryst. A39, 876-881'
_refine_ls_abs_structure_Flack -0.04(4)
_refine_ls_extinction_coef 0.0103(9)
_refine_ls_extinction_expression Fc^*^=kFc[1+0.001xFc^2^\l^3^/sin(2\q)]^-1/4^
_refine_ls_extinction_method SHELXL
_refine_ls_goodness_of_fit_all 1.016
_refine_ls_goodness_of_fit_obs 1.018
_refine_ls_matrix_type full
_refine_ls_number_parameters 209
_refine_ls_number_reflns 1694
_refine_ls_number_restraints 1
_refine_ls_restrained_S_all 1.023
_refine_ls_restrained_S_obs 1.018
_refine_ls_R_factor_all 0.0191
_refine_ls_R_factor_obs 0.0184
_refine_ls_shift/esd_max 0.000
_refine_ls_shift/esd_mean 0.000
_refine_ls_structure_factor_coef Fsqd
_refine_ls_weighting_details 'w=1/[\s^2^(Fo^2^)+(0.0276P)^2^+0.3276P] where P=(Fo^2^+2Fc^2^)/3'
_refine_ls_weighting_scheme calc
_refine_ls_wR_factor_all 0.0470
_refine_ls_wR_factor_obs 0.0462
_reflns_number_observed 1668
_reflns_number_total 1705
_reflns_observed_criterion >2sigma(I)
_cod_data_source_file ic981304d_2.cif
_cod_data_source_block jhn018b
_cod_depositor_comments
;
The following automatic conversions were performed:

'_refine_ls_weighting_scheme' value 'calc
w=1/[\s^2^(Fo^2^)+(0.0276P)^2^+0.3276P] where P=(Fo^2^+2Fc^2^)/3' was
changed to 'calc'. New tag '_refine_ls_weighting_details' was
created. The value of the new tag was set to
'w=1/[\s^2^(Fo^2^)+(0.0276P)^2^+0.3276P] where P=(Fo^2^+2Fc^2^)/3'.

Automatic conversion script
Id: cif_fix_values 3143 2015-03-26 13:38:13Z robertas 
;
_cod_database_code 4321967

loop_
_symmetry_equiv_pos_as_xyz
'x, y, z'
'-x, y+1/2, -z'

loop_
_atom_site_aniso_label
_atom_site_aniso_U_11
_atom_site_aniso_U_22
_atom_site_aniso_U_33
_atom_site_aniso_U_23
_atom_site_aniso_U_13
_atom_site_aniso_U_12
Ru1 0.02809(14) 0.02298(14) 0.03015(14) 0.0000(2) -0.00035(9) 0.0001(2)
N1 0.034(2) 0.023(2) 0.041(2) -0.0018(14) -0.0031(13) 0.0015(14)
N2 0.042(2) 0.042(2) 0.033(2) -0.005(2) -0.0010(14) -0.004(2)
O1 0.088(3) 0.045(2) 0.129(4) -0.037(3) -0.039(3) 0.001(2)
O2 0.038(2) 0.150(5) 0.169(5) -0.106(4) -0.021(2) 0.008(3)
C1 0.028(2) 0.028(3) 0.032(2) -0.0044(14) -0.0018(13) -0.0038(14)
C2 0.034(2) 0.038(2) 0.052(2) -0.012(2) 0.000(2) 0.001(2)
C3 0.034(2) 0.056(3) 0.064(3) -0.029(3) 0.001(2) 0.003(2)
C4 0.036(2) 0.090(4) 0.044(2) -0.026(2) 0.006(2) -0.013(3)
C5 0.043(2) 0.065(3) 0.035(2) -0.004(2) 0.004(2) -0.011(3)
C6 0.030(2) 0.037(2) 0.034(2) -0.003(2) -0.0028(15) -0.007(2)
C7 0.043(2) 0.031(2) 0.038(2) 0.004(2) -0.008(2) -0.007(2)
C8 0.073(4) 0.046(3) 0.052(3) 0.016(2) -0.008(2) -0.006(3)
C9 0.056(3) 0.042(3) 0.059(3) -0.002(2) 0.002(2) 0.019(2)
C10 0.041(2) 0.046(3) 0.047(2) 0.003(2) -0.015(2) -0.004(2)
C11 0.070(3) 0.027(2) 0.075(3) 0.011(2) 0.025(3) -0.004(2)
C12 0.054(3) 0.043(3) 0.049(2) 0.000(2) 0.004(2) -0.025(2)
C13 0.037(2) 0.055(3) 0.064(3) 0.019(2) 0.008(2) -0.008(2)
C14 0.067(3) 0.056(4) 0.053(2) -0.004(3) 0.026(2) -0.012(4)
C15 0.075(3) 0.068(3) 0.039(2) 0.013(2) -0.007(2) -0.028(3)
C16 0.052(3) 0.056(3) 0.074(3) 0.037(3) -0.008(2) -0.006(3)
C17 0.052(3) 0.065(3) 0.066(3) 0.000(3) 0.004(2) -0.006(3)
O3 0.062(2) 0.089(3) 0.087(3) -0.033(3) 0.010(2) -0.007(2)

loop_
_atom_site_label
_atom_site_type_symbol
_atom_site_fract_x
_atom_site_fract_y
_atom_site_fract_z
_atom_site_U_iso_or_equiv
_atom_site_thermal_displace_type
_atom_site_occupancy
_atom_site_calc_flag
_atom_site_refinement_flags
_atom_site_disorder_group
Ru1 Ru 0.30599(3) 0.71962(3) 0.52632(3) 0.02711(10) Uani 1 d . .
N1 N 0.2086(4) 0.8224(2) 0.3471(4) 0.0326(7) Uani 1 d . .
N2 N 0.5037(5) 0.8137(3) 0.6163(4) 0.0390(8) Uani 1 d . .
O1 O 0.4609(6) 0.8886(3) 0.6740(6) 0.088(2) Uani 1 d . .
O2 O 0.6613(5) 0.7925(4) 0.6379(7) 0.120(2) Uani 1 d . .
C1 C 0.4817(5) 0.6990(2) 0.3372(4) 0.0294(11) Uani 1 d . .
C2 C 0.5914(5) 0.6210(3) 0.3136(5) 0.0413(9) Uani 1 d . .
H2A H 0.5936(5) 0.5735(3) 0.3911(5) 0.050 Uiso 1 calc R .
C3 C 0.6979(6) 0.6125(4) 0.1762(6) 0.0512(12) Uani 1 d . .
H3A H 0.7688(6) 0.5594(4) 0.1619(6) 0.061 Uiso 1 calc R .
C4 C 0.6975(6) 0.6830(4) 0.0621(6) 0.0567(15) Uani 1 d . .
H4A H 0.7676(6) 0.6773(4) -0.0300(6) 0.068 Uiso 1 calc R .
C5 C 0.5934(6) 0.7626(4) 0.0833(5) 0.0478(11) Uani 1 d . .
H5A H 0.5951(6) 0.8104(4) 0.0065(5) 0.057 Uiso 1 calc R .
C6 C 0.4846(5) 0.7708(3) 0.2220(4) 0.0337(8) Uani 1 d . .
C7 C 0.3726(6) 0.8558(3) 0.2558(5) 0.0375(9) Uani 1 d . .
H7A H 0.4462(6) 0.8942(3) 0.3327(5) 0.045 Uiso 1 calc R .
C8 C 0.3242(8) 0.9179(4) 0.1066(6) 0.0574(13) Uani 1 d . .
H8A H 0.2528(8) 0.9702(4) 0.1406(6) 0.086 Uiso 1 calc R .
H8B H 0.2547(8) 0.8824(4) 0.0262(6) 0.086 Uiso 1 calc R .
H8C H 0.4348(8) 0.9399(4) 0.0599(6) 0.086 Uiso 1 calc R .
C9 C 0.1164(7) 0.9020(3) 0.4282(6) 0.0523(12) Uani 1 d . .
H9A H 0.2013(7) 0.9314(3) 0.5048(6) 0.078 Uiso 1 calc R .
H9B H 0.0129(7) 0.8794(3) 0.4851(6) 0.078 Uiso 1 calc R .
H9C H 0.0759(7) 0.9466(3) 0.3468(6) 0.078 Uiso 1 calc R .
C10 C 0.0720(6) 0.7794(3) 0.2300(5) 0.0449(10) Uani 1 d . .
H10A H 0.1272(6) 0.7278(3) 0.1757(5) 0.067 Uiso 1 calc R .
H10B H 0.0319(6) 0.8250(3) 0.1503(5) 0.067 Uiso 1 calc R .
H10C H -0.0312(6) 0.7578(3) 0.2886(5) 0.067 Uiso 1 calc R .
C11 C 0.2683(8) 0.5690(3) 0.5500(7) 0.0570(14) Uani 1 d . .
H11A H 0.3316(8) 0.5267(3) 0.4767(7) 0.068 Uiso 1 calc R .
C12 C 0.0989(6) 0.6060(3) 0.5001(5) 0.0488(11) Uani 1 d . .
H12A H 0.0461(6) 0.5906(3) 0.3913(5) 0.059 Uiso 1 calc R .
C13 C 0.0213(6) 0.6768(4) 0.5910(6) 0.0514(11) Uani 1 d . .
H13A H -0.0832(6) 0.7113(4) 0.5424(6) 0.062 Uiso 1 calc R .
C14 C 0.1050(6) 0.7102(6) 0.7355(5) 0.0578(14) Uani 1 d . .
H14A H 0.0599(6) 0.7670(6) 0.7868(5) 0.069 Uiso 1 calc R .
C15 C 0.2776(8) 0.6744(4) 0.7818(5) 0.0606(14) Uani 1 d . .
H15A H 0.3500(8) 0.7061(4) 0.8687(5) 0.073 Uiso 1 calc R .
C16 C 0.3604(7) 0.6018(4) 0.6928(7) 0.0607(14) Uani 1 d . .
H16A H 0.4864(7) 0.5822(4) 0.7204(7) 0.073 Uiso 1 calc R .
C17 C 0.8202(7) 0.9957(4) 0.9250(7) 0.0610(13) Uani 1 d . .
H17A H 0.8011(7) 0.9676(4) 1.0297(7) 0.092 Uiso 1 calc R .
H17B H 0.7061(7) 1.0198(4) 0.8805(7) 0.092 Uiso 1 calc R .
H17C H 0.9071(7) 1.0457(4) 0.9380(7) 0.092 Uiso 1 calc R .
O3 O 0.8867(5) 0.9298(3) 0.8200(5) 0.0791(12) Uani 1 d . .

loop_
_atom_type_symbol
_atom_type_description
_atom_type_scat_dispersion_real
_atom_type_scat_dispersion_imag
_atom_type_scat_source
C C 0.0033 0.0016 'International Tables Vol C Tables    4.2.6.8 and 6.1.1.4'
H H 0.0000 0.0000 'International Tables Vol C Tables    4.2.6.8 and 6.1.1.4'
N N 0.0061 0.0033 'International Tables Vol C Tables    4.2.6.8 and 6.1.1.4'
O O 0.0106 0.0060 'International Tables Vol C Tables    4.2.6.8 and 6.1.1.4'
Ru Ru -1.2594 0.8363 'International Tables Vol C Tables    4.2.6.8 and 6.1.1.4'

loop_
_geom_angle_atom_site_label_1
_geom_angle_atom_site_label_2
_geom_angle_atom_site_label_3
_geom_angle
_geom_angle_site_symmetry_1
_geom_angle_site_symmetry_3
_geom_angle_publ_flag
C1 Ru1 N2 85.07(13) . . ?
C1 Ru1 N1 77.91(12) . . ?
N2 Ru1 N1 90.15(13) . . ?
C1 Ru1 C11 90.5(2) . . ?
N2 Ru1 C11 134.0(2) . . ?
N1 Ru1 C11 133.6(2) . . ?
C1 Ru1 C16 104.5(2) . . ?
N2 Ru1 C16 100.0(2) . . ?
N1 Ru1 C16 169.7(2) . . ?
C11 Ru1 C16 37.4(2) . . ?
C1 Ru1 C15 138.6(2) . . ?
N2 Ru1 C15 86.9(2) . . ?
N1 Ru1 C15 142.7(2) . . ?
C11 Ru1 C15 67.0(2) . . ?
C16 Ru1 C15 37.6(2) . . ?
C1 Ru1 C12 105.24(15) . . ?
N2 Ru1 C12 164.50(14) . . ?
N1 Ru1 C12 103.19(15) . . ?
C11 Ru1 C12 36.7(2) . . ?
C16 Ru1 C12 66.6(2) . . ?
C15 Ru1 C12 77.7(2) . . ?
C1 Ru1 C13 138.0(2) . . ?
N2 Ru1 C13 136.6(2) . . ?
N1 Ru1 C13 93.55(15) . . ?
C11 Ru1 C13 65.7(2) . . ?
C16 Ru1 C13 77.9(2) . . ?
C15 Ru1 C13 64.9(2) . . ?
C12 Ru1 C13 36.2(2) . . ?
C1 Ru1 C14 168.4(3) . . ?
N2 Ru1 C14 103.3(2) . . ?
N1 Ru1 C14 109.8(2) . . ?
C11 Ru1 C14 77.9(3) . . ?
C16 Ru1 C14 66.4(3) . . ?
C15 Ru1 C14 36.1(2) . . ?
C12 Ru1 C14 65.0(2) . . ?
C13 Ru1 C14 35.6(2) . . ?
C10 N1 C9 107.4(3) . . ?
C10 N1 C7 109.7(3) . . ?
C9 N1 C7 110.9(3) . . ?
C10 N1 Ru1 110.2(2) . . ?
C9 N1 Ru1 111.1(3) . . ?
C7 N1 Ru1 107.5(2) . . ?
O2 N2 O1 115.3(4) . . ?
O2 N2 Ru1 122.4(4) . . ?
O1 N2 Ru1 121.4(3) . . ?
C2 C1 C6 118.3(3) . . ?
C2 C1 Ru1 126.5(3) . . ?
C6 C1 Ru1 115.1(3) . . ?
C1 C2 C3 121.6(4) . . ?
C4 C3 C2 119.6(4) . . ?
C3 C4 C5 120.5(4) . . ?
C4 C5 C6 119.8(5) . . ?
C1 C6 C5 120.2(4) . . ?
C1 C6 C7 116.9(3) . . ?
C5 C6 C7 122.9(4) . . ?
C6 C7 N1 106.4(3) . . ?
C6 C7 C8 115.8(4) . . ?
N1 C7 C8 114.3(3) . . ?
C12 C11 C16 120.4(5) . . ?
C12 C11 Ru1 73.2(3) . . ?
C16 C11 Ru1 71.6(3) . . ?
C13 C12 C11 119.9(4) . . ?
C13 C12 Ru1 72.8(3) . . ?
C11 C12 Ru1 70.0(3) . . ?
C12 C13 C14 121.9(5) . . ?
C12 C13 Ru1 71.0(2) . . ?
C14 C13 Ru1 74.1(2) . . ?
C13 C14 C15 117.7(6) . . ?
C13 C14 Ru1 70.3(2) . . ?
C15 C14 Ru1 68.2(2) . . ?
C14 C15 C16 121.9(5) . . ?
C14 C15 Ru1 75.7(3) . . ?
C16 C15 Ru1 70.9(3) . . ?
C11 C16 C15 118.1(5) . . ?
C11 C16 Ru1 71.0(3) . . ?
C15 C16 Ru1 71.5(3) . . ?

loop_
_geom_bond_atom_site_label_1
_geom_bond_atom_site_label_2
_geom_bond_distance
_geom_bond_site_symmetry_2
_geom_bond_publ_flag
Ru1 C1 2.068(3) . ?
Ru1 N2 2.088(3) . ?
Ru1 N1 2.177(3) . ?
Ru1 C11 2.187(5) . ?
Ru1 C16 2.195(5) . ?
Ru1 C15 2.202(4) . ?
Ru1 C12 2.228(4) . ?
Ru1 C13 2.250(4) . ?
Ru1 C14 2.299(4) . ?
N1 C10 1.488(5) . ?
N1 C9 1.493(5) . ?
N1 C7 1.514(5) . ?
N2 O2 1.197(5) . ?
N2 O1 1.219(5) . ?
C1 C2 1.394(5) . ?
C1 C6 1.395(5) . ?
C2 C3 1.395(6) . ?
C3 C4 1.375(7) . ?
C4 C5 1.385(7) . ?
C5 C6 1.413(5) . ?
C6 C7 1.499(6) . ?
C7 C8 1.539(6) . ?
C11 C12 1.392(7) . ?
C11 C16 1.405(8) . ?
C12 C13 1.392(7) . ?
C13 C14 1.392(7) . ?
C14 C15 1.398(7) . ?
C15 C16 1.418(8) . ?
C17 O3 1.377(7) . ?
